data_7038537
loop_
_publ_author_name
'Lachowicz, J. I.'
'Nurchi, V. M.'
'Crisponi, G.'
'Jaraquemada-Pelaez, M G'
'Arca, M.'
'Pintus, A.'
'Santos, M. A.'
'Quintanova, C.'
'Gano, L.'
'Szewczuk, Z.'
'Zoroddu, M. A.'
'Peana, M.'
'Dom\'inguez-Mart\'in, A'
'Choquesillo-Lazarte, D'

_publ_section_title
;
 Hydroxypyridinones with enhanced iron chelating properties. Synthesis,
 characterization and in vivo tests of
 5-hydroxy-2-(hydroxymethyl)pyridine-4(1H)-one.
;
_journal_issue 15
_journal_name_full 'Dalton transactions (Cambridge, England : 2003)'
_journal_page_first 6517
_journal_page_last 6528
_journal_paper_doi 10.1039/c6dt00129g
_journal_volume 45
_journal_year 2016
_chemical_formula_moiety 'C6 H7 N O3'
_chemical_formula_sum 'C6 H7 N O3'
_chemical_formula_weight 141.13
_chemical_name_common 5-hydroxy-2-hydroxymethylpyridin-4(1H)-one
_chemical_name_systematic
;
 ?
;
_space_group_crystal_system orthorhombic
_space_group_IT_number 19
_space_group_name_Hall 'P 2ac 2ab'
_space_group_name_H-M_alt 'P 21 21 21'
_symmetry_space_group_name_Hall 'P 2ac 2ab'
_symmetry_space_group_name_H-M 'P 21 21 21'
_atom_sites_solution_hydrogens difmap
_atom_sites_solution_primary direct
_atom_sites_solution_secondary difmap
_audit_creation_method SHELXL-2013
_audit_update_record
;
2015-03-25 deposited with the CCDC.
2016-02-23 downloaded from the CCDC.
;
_cell_angle_alpha 90
_cell_angle_beta 90
_cell_angle_gamma 90
_cell_formula_units_Z 4
_cell_length_a 6.8410(4)
_cell_length_b 7.0291(3)
_cell_length_c 12.6402(4)
_cell_measurement_reflns_used 3530
_cell_measurement_temperature 100(2)
_cell_measurement_theta_max 27.480
_cell_measurement_theta_min 3.317
_cell_volume 607.82(5)
_computing_cell_refinement 'Bruker Apex2, 2014'
_computing_data_collection 'Bruker Apex2, 2014'
_computing_data_reduction 'SAINT v8.34A (Bruker, 2013)'
_computing_molecular_graphics 'PLATON (Spek, 2009)'
_computing_publication_material 'SHELXL-2013 (Sheldrick, 2013)'
_computing_structure_refinement 'SHELXL-2013 (Sheldrick, 2013)'
_computing_structure_solution 'SHELXS-2013 (Sheldrick, 2013)'
_diffrn_ambient_temperature 100(2)
_diffrn_measured_fraction_theta_full 0.999
_diffrn_measured_fraction_theta_max 1.000
_diffrn_measurement_device_type 'Bruker D8 Venture'
_diffrn_measurement_method '\w and \f scans'
_diffrn_radiation_type MoK\a
_diffrn_radiation_wavelength 0.71073
_diffrn_reflns_av_R_equivalents 0.0245
_diffrn_reflns_av_unetI/netI 0.0167
_diffrn_reflns_Laue_measured_fraction_full 0.999
_diffrn_reflns_Laue_measured_fraction_max 1.000
_diffrn_reflns_limit_h_max 8
_diffrn_reflns_limit_h_min -8
_diffrn_reflns_limit_k_max 9
_diffrn_reflns_limit_k_min -9
_diffrn_reflns_limit_l_max 16
_diffrn_reflns_limit_l_min -14
_diffrn_reflns_number 8040
_diffrn_reflns_point_group_measured_fraction_full 0.999
_diffrn_reflns_point_group_measured_fraction_max 0.999
_diffrn_reflns_theta_full 25.242
_diffrn_reflns_theta_max 27.492
_diffrn_reflns_theta_min 3.223
_diffrn_source 'high brilliance microfocus sealed tube'
_exptl_absorpt_coefficient_mu 0.125
_exptl_absorpt_correction_T_max 0.7456
_exptl_absorpt_correction_T_min 0.6959
_exptl_absorpt_correction_type multi-scan
_exptl_absorpt_process_details SADABS
_exptl_crystal_colour yellow
_exptl_crystal_density_diffrn 1.542
_exptl_crystal_description block
_exptl_crystal_F_000 296
_exptl_crystal_size_max 0.100
_exptl_crystal_size_mid 0.100
_exptl_crystal_size_min 0.100
_refine_diff_density_max 0.251
_refine_diff_density_min -0.186
_refine_diff_density_rms 0.041
_refine_ls_abs_structure_details
;
 Flack x determined using 532 quotients [(I+)-(I-)]/[(I+)+(I-)]
 (Parsons and Flack (2004), Acta Cryst. A60, s61).
;
_refine_ls_abs_structure_Flack -0.5(4)
_refine_ls_extinction_method none
_refine_ls_goodness_of_fit_ref 1.094
_refine_ls_hydrogen_treatment constr
_refine_ls_matrix_type full
_refine_ls_number_parameters 91
_refine_ls_number_reflns 1390
_refine_ls_number_restraints 0
_refine_ls_restrained_S_all 1.094
_refine_ls_R_factor_all 0.0278
_refine_ls_R_factor_gt 0.0264
_refine_ls_shift/su_max 0.000
_refine_ls_shift/su_mean 0.000
_refine_ls_structure_factor_coef Fsqd
_refine_ls_weighting_details 'w=1/[\s^2^(Fo^2^)+(0.0324P)^2^+0.1750P] where P=(Fo^2^+2Fc^2^)/3'
_refine_ls_weighting_scheme calc
_refine_ls_wR_factor_gt 0.0666
_refine_ls_wR_factor_ref 0.0675
_reflns_Friedel_coverage 0.667
_reflns_Friedel_fraction_full 1.000
_reflns_Friedel_fraction_max 0.998
_reflns_number_gt 1346
_reflns_number_total 1390
_reflns_threshold_expression 'I > 2\s(I)'
_cod_data_source_file c6dt00129g2.cif
_cod_data_source_block 15jnac842
_cod_depositor_comments 'Adding full bibliography for 7038537.cif.'
_cod_database_code 7038537
_shelx_space_group_comment
;
The symmetry employed for this shelxl refinement is uniquely defined
by the following loop, which should always be used as a source of
symmetry information in preference to the above space-group names.
They are only intended as comments.
;
_shelx_estimated_absorpt_t_min 0.988
_shelx_estimated_absorpt_t_max 0.988
_shelxl_version_number 2013-3

loop_
_space_group_symop_operation_xyz
'x, y, z'
'-x+1/2, -y, z+1/2'
'x+1/2, -y+1/2, -z'
'-x, y+1/2, -z+1/2'

loop_
_atom_site_label
_atom_site_type_symbol
_atom_site_fract_x
_atom_site_fract_y
_atom_site_fract_z
_atom_site_U_iso_or_equiv
_atom_site_adp_type
_atom_site_occupancy
_atom_site_site_symmetry_order
_atom_site_calc_flag
_atom_site_refinement_flags_posn
_atom_site_refinement_flags_adp
O4 O 0.23189(17) 0.34259(16) 0.09052(9) 0.0142(3) Uani 1 1 d . .
O5 O -0.06312(17) 0.53334(19) 0.19844(9) 0.0171(3) Uani 1 1 d . .
H5A H -0.0597 0.5024 0.1343 0.026 Uiso 1 1 d R U
O8 O 0.67093(16) 0.50631(16) 0.49192(8) 0.0141(3) Uani 1 1 d . .
H8A H 0.6997 0.6113 0.4642 0.021 Uiso 1 1 d R U
N1 N 0.30973(18) 0.49731(19) 0.39740(10) 0.0117(3) Uani 1 1 d . .
H1A H 0.3237 0.5274 0.4646 0.014 Uiso 1 1 d R U
C2 C 0.4580(2) 0.4100(2) 0.34687(13) 0.0120(3) Uani 1 1 d . .
C3 C 0.4383(2) 0.3610(2) 0.24236(13) 0.0124(3) Uani 1 1 d . .
H3 H 0.5453 0.3043 0.2064 0.015 Uiso 1 1 d R U
C4 C 0.2614(2) 0.3936(2) 0.18714(12) 0.0119(3) Uani 1 1 d . .
C5 C 0.1104(2) 0.4909(2) 0.24449(12) 0.0125(3) Uani 1 1 d . .
C6 C 0.1388(2) 0.5405(2) 0.34759(12) 0.0130(3) Uani 1 1 d . .
H6 H 0.0386 0.6057 0.3850 0.016 Uiso 1 1 d R U
C7 C 0.6392(2) 0.3691(2) 0.41126(13) 0.0140(3) Uani 1 1 d . .
H7A H 0.6268 0.2418 0.4440 0.017 Uiso 1 1 d R U
H7B H 0.7540 0.3667 0.3636 0.017 Uiso 1 1 d R U

loop_
_atom_site_aniso_label
_atom_site_aniso_U_11
_atom_site_aniso_U_22
_atom_site_aniso_U_33
_atom_site_aniso_U_23
_atom_site_aniso_U_13
_atom_site_aniso_U_12
O4 0.0183(6) 0.0145(5) 0.0097(5) -0.0009(4) -0.0003(5) 0.0019(5)
O5 0.0136(5) 0.0245(6) 0.0133(5) -0.0050(5) -0.0028(4) 0.0053(5)
O8 0.0164(5) 0.0151(6) 0.0109(5) 0.0001(5) -0.0002(4) -0.0028(5)
N1 0.0129(6) 0.0127(6) 0.0096(6) -0.0002(5) 0.0003(5) -0.0010(6)
C2 0.0122(7) 0.0101(7) 0.0136(7) 0.0016(6) 0.0005(6) -0.0002(6)
C3 0.0126(7) 0.0109(7) 0.0139(7) -0.0008(6) 0.0029(6) 0.0006(6)
C4 0.0152(8) 0.0090(7) 0.0114(7) 0.0018(6) 0.0018(6) -0.0007(6)
C5 0.0120(7) 0.0118(8) 0.0138(7) 0.0009(6) 0.0004(5) -0.0001(6)
C6 0.0111(7) 0.0135(7) 0.0142(7) -0.0010(6) 0.0021(6) 0.0007(6)
C7 0.0143(7) 0.0137(7) 0.0141(7) -0.0013(6) -0.0022(7) 0.0022(6)

loop_
_atom_type_symbol
_atom_type_description
_atom_type_scat_dispersion_real
_atom_type_scat_dispersion_imag
_atom_type_scat_source
C C 0.0033 0.0016 'International Tables Vol C Tables 4.2.6.8 and 6.1.1.4'
H H 0.0000 0.0000 'International Tables Vol C Tables 4.2.6.8 and 6.1.1.4'
N N 0.0061 0.0033 'International Tables Vol C Tables 4.2.6.8 and 6.1.1.4'
O O 0.0106 0.0060 'International Tables Vol C Tables 4.2.6.8 and 6.1.1.4'

loop_
_geom_angle_atom_site_label_1
_geom_angle_atom_site_label_2
_geom_angle_atom_site_label_3
_geom_angle
C5 O5 H5A 109.5
C7 O8 H8A 109.5
C2 N1 C6 121.93(14)
C2 N1 H1A 119.0
C6 N1 H1A 119.0
N1 C2 C3 119.81(15)
N1 C2 C7 116.69(14)
C3 C2 C7 123.50(15)
C2 C3 C4 121.22(15)
C2 C3 H3 119.4
C4 C3 H3 119.4
O4 C4 C3 123.79(15)
O4 C4 C5 119.91(15)
C3 C4 C5 116.29(14)
O5 C5 C6 118.62(14)
O5 C5 C4 121.21(14)
C6 C5 C4 120.17(14)
N1 C6 C5 120.46(15)
N1 C6 H6 119.8
C5 C6 H6 119.8
O8 C7 C2 112.54(13)
O8 C7 H7A 109.1
C2 C7 H7A 109.1
O8 C7 H7B 109.1
C2 C7 H7B 109.1
H7A C7 H7B 107.8

loop_
_geom_bond_atom_site_label_1
_geom_bond_atom_site_label_2
_geom_bond_distance
O4 C4 1.2887(19)
O5 C5 1.3555(19)
O5 H5A 0.8400
O8 C7 1.4200(19)
O8 H8A 0.8400
N1 C2 1.347(2)
N1 C6 1.363(2)
N1 H1A 0.8801
C2 C3 1.372(2)
C2 C7 1.510(2)
C3 C4 1.416(2)
C3 H3 0.9500
C4 C5 1.435(2)
C5 C6 1.363(2)
C6 H6 0.9500
C7 H7A 0.9900
C7 H7B 0.9900

loop_
_geom_hbond_atom_site_label_D
_geom_hbond_atom_site_label_H
_geom_hbond_atom_site_label_A
_geom_hbond_distance_DH
_geom_hbond_distance_HA
_geom_hbond_distance_DA
_geom_hbond_angle_DHA
_geom_hbond_site_symmetry_A
O5 H5A O4 0.84 2.36 2.7806(16) 111.9 .
O5 H5A O8 0.84 1.95 2.7270(16) 152.4 2_564
O8 H8A O4 0.84 1.83 2.6674(16) 177.4 4_655
N1 H1A O4 0.88 1.87 2.7029(17) 156.1 2_565
C6 H6 O4 0.95 2.51 3.399(2) 156.0 4

loop_
_geom_torsion_atom_site_label_1
_geom_torsion_atom_site_label_2
_geom_torsion_atom_site_label_3
_geom_torsion_atom_site_label_4
_geom_torsion
C6 N1 C2 C3 -0.4(2)
C6 N1 C2 C7 -179.67(14)
N1 C2 C3 C4 -2.6(2)
C7 C2 C3 C4 176.59(15)
C2 C3 C4 O4 -176.71(15)
C2 C3 C4 C5 3.9(2)
O4 C4 C5 O5 -1.0(2)
C3 C4 C5 O5 178.43(14)
O4 C4 C5 C6 178.20(15)
C3 C4 C5 C6 -2.4(2)
C2 N1 C6 C5 1.9(2)
O5 C5 C6 N1 178.78(14)
C4 C5 C6 N1 -0.4(2)
N1 C2 C7 O8 -31.0(2)
C3 C2 C7 O8 149.74(15)
